data_7717502
loop_
_publ_author_name
'Serrano-Garc\'ia, Juan Sebasti\'an'
'Garcia Eleno , Marco Antonio'
'Arenaza-Corona, Antonino'
'Rufino-Felipe, Ernesto'
'Valdes, Hugo'
'Hernandez Ortega, Simon'
'Morales-Morales, David'

_publ_section_title
;
 Simple and easy functionalization of para--hydroxy POCOP--M (M=Ni(II),
 Pd(II)) pincer complexes: Synthesis of multimetallic species
;
_journal_name_full 'Dalton Transactions'
_journal_paper_doi 10.1039/D4DT02841D
_journal_year 2024
_chemical_formula_moiety 'C43 H41 F12 N3 Ni O3 P2 S3'
_chemical_formula_sum 'C43 H41 F12 N3 Ni O3 P2 S3'
_chemical_formula_weight 1092.62
_space_group_crystal_system triclinic
_space_group_IT_number 2
_space_group_name_Hall '-P 1'
_space_group_name_H-M_alt 'P -1'
_atom_sites_solution_hydrogens geom
_atom_sites_solution_primary direct
_atom_sites_solution_secondary difmap
_audit_creation_method SHELXL-2019/3
_audit_update_record
;
2024-08-27 deposited with the CCDC.	2024-11-14 downloaded from the CCDC.
;
_cell_angle_alpha 106.251(6)
_cell_angle_beta 109.017(6)
_cell_angle_gamma 92.856(6)
_cell_formula_units_Z 4
_cell_length_a 15.954(7)
_cell_length_b 18.038(7)
_cell_length_c 18.358(8)
_cell_measurement_reflns_used 3804
_cell_measurement_temperature 298(2)
_cell_measurement_theta_max 20.24
_cell_measurement_theta_min 2.38
_cell_volume 4737(3)
_computing_cell_refinement 'APEX2 v2012.10.0(Bruker, 2012)'
_computing_data_collection 'APEX2 v2012.10.0(Bruker, 2012)'
_computing_data_reduction 'SAINT V8.27B (Bruker, 2012)'
_computing_molecular_graphics 'SHELXLe (H\"ubschle et al, 2011)'
_computing_publication_material 'CIFTAB V 2013/2 (Sheldrick, 2013)'
_computing_structure_refinement 'SHELXL-2019/3 (Sheldrick, 2015)'
_computing_structure_solution 'SHELXS-97 (Sheldrick, 2008)'
_diffrn_ambient_temperature 298(2)
_diffrn_detector_area_resol_mean 8.333
_diffrn_measured_fraction_theta_full 1.000
_diffrn_measured_fraction_theta_max 1.000
_diffrn_measurement_device_type 'Bruker Smart Apex CCD diffractometer 01-670-01'
_diffrn_measurement_method '\f and\w-scans'
_diffrn_radiation_monochromator graphite
_diffrn_radiation_type MoK\a
_diffrn_radiation_wavelength 0.71073
_diffrn_reflns_av_R_equivalents 0.3653
_diffrn_reflns_av_unetI/netI 0.3719
_diffrn_reflns_Laue_measured_fraction_full 1.000
_diffrn_reflns_Laue_measured_fraction_max 1.000
_diffrn_reflns_limit_h_max 20
_diffrn_reflns_limit_h_min -20
_diffrn_reflns_limit_k_max 23
_diffrn_reflns_limit_k_min -23
_diffrn_reflns_limit_l_max 23
_diffrn_reflns_limit_l_min -23
_diffrn_reflns_number 89703
_diffrn_reflns_point_group_measured_fraction_full 1.000
_diffrn_reflns_point_group_measured_fraction_max 1.000
_diffrn_reflns_theta_full 25.242
_diffrn_reflns_theta_max 27.103
_diffrn_reflns_theta_min 1.236
_diffrn_source 'fine-focus sealed tube'
_exptl_absorpt_coefficient_mu 0.699
_exptl_absorpt_correction_T_max 0.9848
_exptl_absorpt_correction_T_min 0.8907
_exptl_absorpt_correction_type multi-scan
_exptl_absorpt_process_details '(Sheldrick, 2012)'
_exptl_crystal_colour yellow
_exptl_crystal_density_diffrn 1.532
_exptl_crystal_description platy-prism
_exptl_crystal_F_000 2232
_exptl_crystal_size_max 0.170
_exptl_crystal_size_mid 0.032
_exptl_crystal_size_min 0.022
_refine_diff_density_max 0.544
_refine_diff_density_min -0.478
_refine_diff_density_rms 0.082
_refine_ls_extinction_method none
_refine_ls_goodness_of_fit_ref 0.923
_refine_ls_hydrogen_treatment constr
_refine_ls_matrix_type full
_refine_ls_number_parameters 1231
_refine_ls_number_reflns 20894
_refine_ls_number_restraints 0
_refine_ls_restrained_S_all 0.923
_refine_ls_R_factor_all 0.3453
_refine_ls_R_factor_gt 0.0864
_refine_ls_shift/su_max 0.000
_refine_ls_shift/su_mean 0.000
_refine_ls_structure_factor_coef Fsqd
_refine_ls_weighting_details 'w=1/[\s^2^(Fo^2^)+(0.0569P)^2^] where P=(Fo^2^+2Fc^2^)/3'
_refine_ls_weighting_scheme calc
_refine_ls_wR_factor_gt 0.1564
_refine_ls_wR_factor_ref 0.2550
_reflns_Friedel_coverage 0.000
_reflns_number_gt 5308
_reflns_number_total 20894
_reflns_threshold_expression 'I > 2\s(I)'
_cod_data_source_file d4dt02841d2.cif
_cod_data_source_block Compound_4-NiS
_cod_database_code 7717502
_shelx_shelxl_version_number 2019/3
_shelx_space_group_comment
;
The symmetry employed for this shelxl refinement is uniquely defined
by the following loop, which should always be used as a source of
symmetry information in preference to the above space-group names.
They are only intended as comments.
;
_shelx_estimated_absorpt_t_min 0.890
_shelx_estimated_absorpt_t_max 0.985

loop_
_space_group_symop_operation_xyz
'x, y, z'
'-x, -y, -z'

loop_
_atom_site_label
_atom_site_type_symbol
_atom_site_fract_x
_atom_site_fract_y
_atom_site_fract_z
_atom_site_U_iso_or_equiv
_atom_site_adp_type
_atom_site_occupancy
_atom_site_site_symmetry_order
_atom_site_calc_flag
_atom_site_refinement_flags_posn
_atom_site_refinement_flags_adp
_atom_site_refinement_flags_occupancy
_atom_site_disorder_assembly
_atom_site_disorder_group
Ni1 Ni 0.75162(8) 0.48996(6) 0.01371(7) 0.0445(4) Uani 1 1 d . . . . .
S1 S 0.81602(19) 0.52688(17) -0.06453(16) 0.0797(10) Uani 1 1 d . . . . .
S2 S 0.5004(2) 0.34772(18) 0.44696(18) 0.0803(10) Uani 1 1 d . . . . .
S3 S 0.82976(19) 0.39909(18) 0.47103(16) 0.0765(9) Uani 1 1 d . . . . .
P1 P 0.74071(16) 0.61062(14) 0.07195(15) 0.0463(7) Uani 1 1 d . . . . .
P2 P 0.75181(18) 0.36254(14) -0.01568(16) 0.0545(8) Uani 1 1 d . . . . .
F1 F 0.9127(4) 0.4670(3) -0.1754(4) 0.090(2) Uani 1 1 d . . . . .
F2 F 0.8487(5) 0.4072(3) -0.3355(4) 0.108(2) Uani 1 1 d . . . . .
F3 F 0.5572(5) 0.4323(4) -0.3369(4) 0.128(3) Uani 1 1 d . . . . .
F4 F 0.6200(4) 0.4920(4) -0.1784(4) 0.115(2) Uani 1 1 d . . . . .
F5 F 0.3667(4) 0.4441(3) 0.4827(4) 0.095(2) Uani 1 1 d . . . . .
F6 F 0.2021(5) 0.4444(4) 0.3847(4) 0.109(2) Uani 1 1 d . . . . .
F7 F 0.2545(4) 0.2673(4) 0.1693(4) 0.113(2) Uani 1 1 d . . . . .
F8 F 0.4158(4) 0.2606(3) 0.2688(3) 0.0795(19) Uani 1 1 d . . . . .
F9 F 0.8494(5) 0.5554(4) 0.4473(5) 0.121(3) Uani 1 1 d . . . . .
F10 F 0.9351(6) 0.5989(4) 0.3603(6) 0.156(4) Uani 1 1 d . . . . .
F11 F 1.0105(5) 0.3493(4) 0.2863(4) 0.119(3) Uani 1 1 d . . . . .
F12 F 0.9259(4) 0.3052(4) 0.3742(4) 0.100(2) Uani 1 1 d . . . . .
O1 O 0.7114(4) 0.6088(3) 0.1501(3) 0.0527(17) Uani 1 1 d . . . . .
O2 O 0.7126(4) 0.3367(3) 0.0485(4) 0.0620(19) Uani 1 1 d . . . . .
O3 O 0.5768(4) 0.4344(4) 0.2445(4) 0.0592(18) Uani 1 1 d . . . . .
N1 N 0.5452(5) 0.3987(4) 0.3400(5) 0.051(2) Uani 1 1 d . . . . .
N2 N 0.6616(6) 0.3756(4) 0.4467(4) 0.057(2) Uani 1 1 d . . . . .
N3 N 0.6971(6) 0.4179(4) 0.3477(5) 0.050(2) Uani 1 1 d . . . . .
C1 C 0.6914(6) 0.5338(5) 0.1494(5) 0.043(2) Uani 1 1 d . . . . .
C2 C 0.7111(5) 0.4733(5) 0.0955(5) 0.040(2) Uani 1 1 d . . . . .
C3 C 0.6924(6) 0.3992(5) 0.1009(5) 0.044(2) Uani 1 1 d . . . . .
C4 C 0.6536(6) 0.3842(5) 0.1529(5) 0.052(3) Uani 1 1 d . . . . .
H4 H 0.642239 0.333690 0.154548 0.062 Uiso 1 1 calc R U . . .
C5 C 0.6322(6) 0.4464(6) 0.2020(5) 0.044(2) Uani 1 1 d . . . . .
C6 C 0.6522(6) 0.5214(5) 0.2035(5) 0.046(2) Uani 1 1 d . . . . .
H6 H 0.639968 0.563091 0.239714 0.055 Uiso 1 1 calc R U . . .
C7 C 0.7686(7) 0.4815(5) -0.1700(5) 0.054(3) Uani 1 1 d . . . . .
C8 C 0.8230(8) 0.4582(6) -0.2138(7) 0.059(3) Uani 1 1 d . . . . .
C9 C 0.7889(10) 0.4285(6) -0.2972(7) 0.070(3) Uani 1 1 d . . . . .
C10 C 0.7008(10) 0.4180(6) -0.3397(7) 0.084(4) Uani 1 1 d . . . . .
H10 H 0.678418 0.396454 -0.395926 0.100 Uiso 1 1 calc R U . . .
C11 C 0.6458(9) 0.4399(6) -0.2976(8) 0.076(4) Uani 1 1 d . . . . .
C12 C 0.6786(7) 0.4710(6) -0.2157(7) 0.065(3) Uani 1 1 d . . . . .
C13 C 0.8455(7) 0.6847(5) 0.1290(6) 0.059(3) Uani 1 1 d . . . . .
C14 C 0.8405(7) 0.7452(6) 0.2033(6) 0.098(4) Uani 1 1 d . . . . .
H14A H 0.791473 0.772969 0.186989 0.148 Uiso 1 1 calc R U . . .
H14B H 0.895591 0.781407 0.229870 0.148 Uiso 1 1 calc R U . . .
H14C H 0.831219 0.719609 0.239978 0.148 Uiso 1 1 calc R U . . .
C15 C 0.8667(8) 0.7258(6) 0.0723(7) 0.102(4) Uani 1 1 d . . . . .
H15A H 0.866719 0.687233 0.024117 0.153 Uiso 1 1 calc R U . . .
H15B H 0.924616 0.757801 0.099693 0.153 Uiso 1 1 calc R U . . .
H15C H 0.821894 0.757943 0.057764 0.153 Uiso 1 1 calc R U . . .
C16 C 0.9180(7) 0.6353(6) 0.1533(7) 0.099(4) Uani 1 1 d . . . . .
H16A H 0.921486 0.598655 0.105519 0.149 Uiso 1 1 calc R U . . .
H16B H 0.903453 0.607500 0.186302 0.149 Uiso 1 1 calc R U . . .
H16C H 0.974783 0.668668 0.183584 0.149 Uiso 1 1 calc R U . . .
C17 C 0.6433(7) 0.6497(6) 0.0167(6) 0.061(3) Uani 1 1 d . . . . .
C18 C 0.6233(7) 0.7230(6) 0.0737(7) 0.091(4) Uani 1 1 d . . . . .
H18A H 0.567855 0.737274 0.044896 0.136 Uiso 1 1 calc R U . . .
H18B H 0.671112 0.765663 0.091096 0.136 Uiso 1 1 calc R U . . .
H18C H 0.618493 0.711245 0.120205 0.136 Uiso 1 1 calc R U . . .
C19 C 0.6550(7) 0.6686(6) -0.0555(6) 0.094(4) Uani 1 1 d . . . . .
H19A H 0.677114 0.626482 -0.085273 0.141 Uiso 1 1 calc R U . . .
H19B H 0.697004 0.715869 -0.036533 0.141 Uiso 1 1 calc R U . . .
H19C H 0.598190 0.675519 -0.090183 0.141 Uiso 1 1 calc R U . . .
C20 C 0.5636(6) 0.5833(6) -0.0133(6) 0.080(3) Uani 1 1 d . . . . .
H20A H 0.510307 0.598675 -0.044314 0.121 Uiso 1 1 calc R U . . .
H20B H 0.555017 0.572795 0.032423 0.121 Uiso 1 1 calc R U . . .
H20C H 0.575987 0.536978 -0.046808 0.121 Uiso 1 1 calc R U . . .
C21 C 0.8661(7) 0.3334(7) 0.0150(8) 0.085(4) Uani 1 1 d . . . . .
C22 C 0.9156(8) 0.3908(7) 0.0982(7) 0.119(5) Uani 1 1 d . . . . .
H22A H 0.914332 0.443107 0.095368 0.179 Uiso 1 1 calc R U . . .
H22B H 0.976675 0.382029 0.117009 0.179 Uiso 1 1 calc R U . . .
H22C H 0.887133 0.383813 0.135023 0.179 Uiso 1 1 calc R U . . .
C23 C 0.8669(9) 0.2514(7) 0.0182(10) 0.166(7) Uani 1 1 d . . . . .
H23A H 0.831041 0.241971 0.048637 0.249 Uiso 1 1 calc R U . . .
H23B H 0.927463 0.244318 0.043939 0.249 Uiso 1 1 calc R U . . .
H23C H 0.842797 0.215483 -0.035940 0.249 Uiso 1 1 calc R U . . .
C24 C 0.9155(9) 0.3473(8) -0.0412(10) 0.167(7) Uani 1 1 d . . . . .
H24A H 0.884924 0.312757 -0.095372 0.250 Uiso 1 1 calc R U . . .
H24B H 0.976035 0.337407 -0.021697 0.250 Uiso 1 1 calc R U . . .
H24C H 0.916028 0.400529 -0.041424 0.250 Uiso 1 1 calc R U . . .
C25 C 0.6713(8) 0.2931(6) -0.1096(6) 0.074(3) Uani 1 1 d . . . . .
C26 C 0.6500(8) 0.2118(6) -0.1023(7) 0.117(5) Uani 1 1 d . . . . .
H26A H 0.600518 0.181314 -0.149602 0.176 Uiso 1 1 calc R U . . .
H26B H 0.634436 0.217516 -0.054907 0.176 Uiso 1 1 calc R U . . .
H26C H 0.701657 0.185824 -0.097834 0.176 Uiso 1 1 calc R U . . .
C27 C 0.7043(9) 0.2813(6) -0.1815(6) 0.107(5) Uani 1 1 d . . . . .
H27A H 0.655538 0.254923 -0.231182 0.161 Uiso 1 1 calc R U . . .
H27B H 0.751819 0.250284 -0.175061 0.161 Uiso 1 1 calc R U . . .
H27C H 0.726115 0.331169 -0.182981 0.161 Uiso 1 1 calc R U . . .
C28 C 0.5848(8) 0.3292(7) -0.1267(7) 0.112(5) Uani 1 1 d . . . . .
H28A H 0.595097 0.376950 -0.138053 0.167 Uiso 1 1 calc R U . . .
H28B H 0.566890 0.339863 -0.080191 0.167 Uiso 1 1 calc R U . . .
H28C H 0.538221 0.293242 -0.172721 0.167 Uiso 1 1 calc R U . . .
C29 C 0.6096(7) 0.4158(5) 0.3122(6) 0.051(3) Uani 1 1 d . . . . .
C30 C 0.5763(7) 0.3776(5) 0.4047(6) 0.053(3) Uani 1 1 d . . . . .
C31 C 0.7170(6) 0.3977(5) 0.4144(6) 0.048(2) Uani 1 1 d . . . . .
C32 C 0.3964(7) 0.3536(6) 0.3792(7) 0.057(3) Uani 1 1 d . . . . .
C33 C 0.3411(9) 0.4001(6) 0.4065(8) 0.067(3) Uani 1 1 d . . . . .
C34 C 0.2555(9) 0.3997(6) 0.3545(9) 0.070(3) Uani 1 1 d . . . . .
C35 C 0.2255(7) 0.3569(7) 0.2770(9) 0.077(3) Uani 1 1 d . . . . .
H35 H 0.167727 0.356866 0.243020 0.093 Uiso 1 1 calc R U . . .
C36 C 0.2821(9) 0.3125(6) 0.2485(7) 0.069(3) Uani 1 1 d . . . . .
C37 C 0.3649(8) 0.3078(6) 0.2979(8) 0.060(3) Uani 1 1 d . . . . .
C38 C 0.8846(7) 0.4280(8) 0.4132(6) 0.066(3) Uani 1 1 d . . . . .
C39 C 0.8886(8) 0.5023(8) 0.4081(7) 0.079(4) Uani 1 1 d . . . . .
C40 C 0.9323(10) 0.5256(8) 0.3632(9) 0.101(4) Uani 1 1 d . . . . .
C41 C 0.9740(8) 0.4765(9) 0.3222(8) 0.092(4) Uani 1 1 d . . . . .
H41 H 1.004211 0.492717 0.292462 0.111 Uiso 1 1 calc R U . . .
C42 C 0.9705(7) 0.4039(9) 0.3257(7) 0.079(4) Uani 1 1 d . . . . .
C43 C 0.9277(7) 0.3788(7) 0.3708(7) 0.065(3) Uani 1 1 d . . . . .
Ni2 Ni 0.25294(8) 0.03882(7) 0.49033(7) 0.0493(4) Uani 1 1 d . . . . .
S4 S 0.1758(2) 0.0341(2) 0.57080(19) 0.1075(13) Uani 1 1 d . . . . .
S5 S 0.16497(19) 0.09222(17) 0.02666(16) 0.0719(8) Uani 1 1 d . . . . .
S6 S 0.4899(2) 0.14907(18) 0.04258(18) 0.0832(10) Uani 1 1 d . . . . .
P3 P 0.25864(18) 0.16454(15) 0.50495(16) 0.0542(7) Uani 1 1 d . . . . .
P4 P 0.25666(16) -0.08656(15) 0.44423(16) 0.0533(7) Uani 1 1 d . . . . .
F13 F 0.3811(4) 0.0635(4) 0.6679(4) 0.107(2) Uani 1 1 d . . . . .
F14 F 0.4570(5) 0.0766(4) 0.8221(4) 0.108(2) Uani 1 1 d . . . . .
F15 F 0.1748(5) 0.0416(6) 0.8436(4) 0.176(4) Uani 1 1 d . . . . .
F16 F 0.0960(4) 0.0239(4) 0.6884(4) 0.095(2) Uani 1 1 d . . . . .
F17 F 0.1490(5) -0.0625(4) 0.0544(4) 0.109(2) Uani 1 1 d . . . . .
F18 F 0.0666(6) -0.1044(5) 0.1447(5) 0.150(3) Uani 1 1 d . . . . .
F19 F -0.0107(5) 0.1453(5) 0.2152(5) 0.138(3) Uani 1 1 d . . . . .
F20 F 0.0720(4) 0.1885(4) 0.1263(5) 0.113(3) Uani 1 1 d . . . . .
F21 F 0.5762(4) 0.2310(3) 0.2235(3) 0.0789(18) Uani 1 1 d . . . . .
F22 F 0.7428(4) 0.2326(4) 0.3154(4) 0.110(2) Uani 1 1 d . . . . .
F23 F 0.8007(5) 0.0848(5) 0.0872(5) 0.152(3) Uani 1 1 d . . . . .
F24 F 0.6305(5) 0.0725(3) -0.0022(4) 0.107(2) Uani 1 1 d . . . . .
O4 O 0.2999(4) 0.1781(3) 0.4366(4) 0.0599(18) Uani 1 1 d . . . . .
O5 O 0.2907(4) -0.0973(3) 0.3667(4) 0.0576(18) Uani 1 1 d . . . . .
O6 O 0.4239(4) 0.0471(3) 0.2424(4) 0.0549(17) Uani 1 1 d . . . . .
N4 N 0.3008(5) 0.0699(4) 0.1454(4) 0.047(2) Uani 1 1 d . . . . .
N5 N 0.3333(6) 0.1156(4) 0.0463(5) 0.058(2) Uani 1 1 d . . . . .
N6 N 0.4534(5) 0.0900(4) 0.1491(5) 0.050(2) Uani 1 1 d . . . . .
C51 C 0.3162(6) 0.1083(5) 0.3903(5) 0.042(2) Uani 1 1 d . . . . .
C52 C 0.2958(6) 0.0400(5) 0.4066(5) 0.044(2) Uani 1 1 d . . . . .
C53 C 0.3126(6) -0.0264(5) 0.3561(5) 0.045(2) Uani 1 1 d . . . . .
C54 C 0.3506(6) -0.0269(5) 0.2998(5) 0.044(2) Uani 1 1 d . . . . .
H54 H 0.362559 -0.073005 0.269390 0.053 Uiso 1 1 calc R U . . .
C55 C 0.3707(6) 0.0444(6) 0.2897(5) 0.043(2) Uani 1 1 d . . . . .
C56 C 0.3554(6) 0.1130(5) 0.3345(5) 0.044(2) Uani 1 1 d . . . . .
H56 H 0.370565 0.160529 0.327915 0.053 Uiso 1 1 calc R U . . .
C57 C 0.2341(7) 0.0422(6) 0.6703(6) 0.060(3) Uani 1 1 d . . . . .
C58 C 0.3251(8) 0.0554(6) 0.7091(7) 0.069(3) Uani 1 1 d . . . . .
C59 C 0.3656(8) 0.0630(6) 0.7898(8) 0.073(3) Uani 1 1 d . . . . .
C60 C 0.3189(11) 0.0582(7) 0.8375(7) 0.108(5) Uani 1 1 d . . . . .
H60 H 0.346234 0.063515 0.892220 0.129 Uiso 1 1 calc R U . . .
C61 C 0.2285(10) 0.0449(7) 0.7996(8) 0.087(4) Uani 1 1 d . . . . .
C62 C 0.1861(8) 0.0379(6) 0.7205(7) 0.061(3) Uani 1 1 d . . . . .
C63 C 0.1465(7) 0.1981(7) 0.4704(7) 0.074(3) Uani 1 1 d . . . . .
C64 C 0.0834(7) 0.1256(6) 0.4080(7) 0.102(4) Uani 1 1 d . . . . .
H64A H 0.028142 0.140377 0.379600 0.153 Uiso 1 1 calc R U . . .
H64B H 0.071403 0.089978 0.434945 0.153 Uiso 1 1 calc R U . . .
H64C H 0.110852 0.100733 0.370072 0.153 Uiso 1 1 calc R U . . .
C65 C 0.1506(8) 0.2617(6) 0.4282(8) 0.112(5) Uani 1 1 d . . . . .
H65A H 0.160550 0.238769 0.378354 0.168 Uiso 1 1 calc R U . . .
H65B H 0.198857 0.303376 0.463390 0.168 Uiso 1 1 calc R U . . .
H65C H 0.094916 0.282048 0.416763 0.168 Uiso 1 1 calc R U . . .
C66 C 0.1141(8) 0.2292(8) 0.5401(8) 0.133(5) Uani 1 1 d . . . . .
H66A H 0.052412 0.235965 0.519414 0.199 Uiso 1 1 calc R U . . .
H66B H 0.149833 0.278667 0.575016 0.199 Uiso 1 1 calc R U . . .
H66C H 0.119452 0.192938 0.570343 0.199 Uiso 1 1 calc R U . . .
C67 C 0.3405(7) 0.2375(6) 0.5958(6) 0.069(3) Uani 1 1 d . . . . .
C68 C 0.3504(8) 0.3193(6) 0.5870(7) 0.106(5) Uani 1 1 d . . . . .
H68A H 0.359215 0.315469 0.536832 0.160 Uiso 1 1 calc R U . . .
H68B H 0.401167 0.351998 0.631462 0.160 Uiso 1 1 calc R U . . .
H68C H 0.297092 0.341685 0.587140 0.160 Uiso 1 1 calc R U . . .
C69 C 0.3197(8) 0.2409(6) 0.6726(6) 0.090(4) Uani 1 1 d . . . . .
H69A H 0.270281 0.269002 0.673531 0.135 Uiso 1 1 calc R U . . .
H69B H 0.371511 0.267117 0.719725 0.135 Uiso 1 1 calc R U . . .
H69C H 0.304225 0.188773 0.672518 0.135 Uiso 1 1 calc R U . . .
C70 C 0.4317(7) 0.2073(6) 0.6036(7) 0.095(4) Uani 1 1 d . . . . .
H70A H 0.450620 0.213722 0.560848 0.142 Uiso 1 1 calc R U . . .
H70B H 0.424652 0.152903 0.599428 0.142 Uiso 1 1 calc R U . . .
H70C H 0.475988 0.236478 0.655137 0.142 Uiso 1 1 calc R U . . .
C71 C 0.1478(8) -0.1523(7) 0.3936(8) 0.087(4) Uani 1 1 d . . . . .
C72 C 0.0790(8) -0.1031(7) 0.3591(8) 0.129(5) Uani 1 1 d . . . . .
H72A H 0.103066 -0.073878 0.332061 0.194 Uiso 1 1 calc R U . . .
H72B H 0.065926 -0.067726 0.402435 0.194 Uiso 1 1 calc R U . . .
H72C H 0.024852 -0.136953 0.321036 0.194 Uiso 1 1 calc R U . . .
C73 C 0.1494(8) -0.2211(7) 0.3210(8) 0.127(5) Uani 1 1 d . . . . .
H73A H 0.096806 -0.259318 0.302569 0.191 Uiso 1 1 calc R U . . .
H73B H 0.202001 -0.244645 0.337939 0.191 Uiso 1 1 calc R U . . .
H73C H 0.150388 -0.201668 0.277553 0.191 Uiso 1 1 calc R U . . .
C74 C 0.1188(9) -0.1823(8) 0.4524(9) 0.169(7) Uani 1 1 d . . . . .
H74A H 0.118788 -0.138899 0.496909 0.253 Uiso 1 1 calc R U . . .
H74B H 0.159709 -0.215258 0.472638 0.253 Uiso 1 1 calc R U . . .
H74C H 0.059429 -0.211765 0.424981 0.253 Uiso 1 1 calc R U . . .
C75 C 0.3461(7) -0.1292(6) 0.5046(7) 0.071(3) Uani 1 1 d . . . . .
C76 C 0.3543(7) -0.2107(6) 0.4575(7) 0.094(4) Uani 1 1 d . . . . .
H76A H 0.302539 -0.246666 0.447874 0.141 Uiso 1 1 calc R U . . .
H76B H 0.407334 -0.226664 0.488317 0.141 Uiso 1 1 calc R U . . .
H76C H 0.358317 -0.210342 0.406531 0.141 Uiso 1 1 calc R U . . .
C77 C 0.3297(8) -0.1319(6) 0.5830(7) 0.104(4) Uani 1 1 d . . . . .
H77A H 0.274577 -0.165918 0.568462 0.156 Uiso 1 1 calc R U . . .
H77B H 0.325832 -0.080276 0.613542 0.156 Uiso 1 1 calc R U . . .
H77C H 0.378486 -0.151233 0.615319 0.156 Uiso 1 1 calc R U . . .
C78 C 0.4329(7) -0.0737(6) 0.5264(7) 0.089(4) Uani 1 1 d . . . . .
H78A H 0.436618 -0.065021 0.478246 0.133 Uiso 1 1 calc R U . . .
H78B H 0.483649 -0.096652 0.550326 0.133 Uiso 1 1 calc R U . . .
H78C H 0.432853 -0.024793 0.564441 0.133 Uiso 1 1 calc R U . . .
C79 C 0.3895(7) 0.0709(5) 0.1763(5) 0.043(2) Uani 1 1 d . . . . .
C80 C 0.2783(6) 0.0921(5) 0.0798(5) 0.050(3) Uani 1 1 d . . . . .
C81 C 0.4184(7) 0.1136(5) 0.0849(7) 0.057(3) Uani 1 1 d . . . . .
C82 C 0.1133(7) 0.0618(7) 0.0869(6) 0.061(3) Uani 1 1 d . . . . .
C83 C 0.1080(7) -0.0116(7) 0.0951(7) 0.072(3) Uani 1 1 d . . . . .
C84 C 0.0656(9) -0.0310(8) 0.1406(8) 0.089(4) Uani 1 1 d . . . . .
C85 C 0.0262(8) 0.0190(10) 0.1804(8) 0.099(5) Uani 1 1 d . . . . .
H85 H -0.002443 0.004334 0.212122 0.119 Uiso 1 1 calc R U . . .
C86 C 0.0280(8) 0.0929(9) 0.1743(7) 0.081(4) Uani 1 1 d . . . . .
C87 C 0.0706(7) 0.1148(8) 0.1280(7) 0.076(3) Uani 1 1 d . . . . .
C88 C 0.5964(7) 0.1487(6) 0.1078(7) 0.060(3) Uani 1 1 d . . . . .
C89 C 0.6286(8) 0.1902(6) 0.1890(7) 0.059(3) Uani 1 1 d . . . . .
C90 C 0.7156(9) 0.1915(6) 0.2361(7) 0.069(3) Uani 1 1 d . . . . .
C91 C 0.7755(8) 0.1583(7) 0.2046(8) 0.085(4) Uani 1 1 d . . . . .
H91 H 0.835488 0.162614 0.236385 0.102 Uiso 1 1 calc R U . . .
C92 C 0.7435(9) 0.1185(7) 0.1246(9) 0.087(4) Uani 1 1 d . . . . .
C93 C 0.6581(10) 0.1140(6) 0.0777(7) 0.074(3) Uani 1 1 d . . . . .

loop_
_atom_site_aniso_label
_atom_site_aniso_U_11
_atom_site_aniso_U_22
_atom_site_aniso_U_33
_atom_site_aniso_U_23
_atom_site_aniso_U_13
_atom_site_aniso_U_12
Ni1 0.0408(8) 0.0542(8) 0.0394(7) 0.0115(6) 0.0188(6) 0.0037(6)
S1 0.071(2) 0.107(2) 0.0511(18) 0.0071(16) 0.0304(16) -0.0257(17)
S2 0.080(2) 0.122(3) 0.077(2) 0.0672(19) 0.0439(19) 0.0267(19)
S3 0.066(2) 0.114(2) 0.0552(19) 0.0394(17) 0.0170(17) 0.0259(18)
P1 0.0431(17) 0.0519(17) 0.0505(16) 0.0221(13) 0.0207(14) 0.0039(13)
P2 0.0523(19) 0.0480(17) 0.0586(18) 0.0005(14) 0.0281(15) 0.0021(13)
F1 0.075(5) 0.113(5) 0.098(5) 0.028(4) 0.056(4) 0.015(4)
F2 0.156(7) 0.093(5) 0.102(5) 0.013(4) 0.095(5) 0.018(4)
F3 0.085(6) 0.153(7) 0.103(6) 0.021(5) -0.003(5) -0.007(5)
F4 0.054(4) 0.184(7) 0.091(5) 0.008(5) 0.035(4) 0.004(4)
F5 0.128(6) 0.085(5) 0.081(5) 0.008(4) 0.063(5) 0.011(4)
F6 0.109(6) 0.092(5) 0.160(7) 0.038(5) 0.086(5) 0.040(4)
F7 0.101(6) 0.124(6) 0.088(5) -0.003(4) 0.037(5) -0.016(4)
F8 0.091(5) 0.063(4) 0.110(5) 0.022(3) 0.071(4) 0.022(3)
F9 0.157(7) 0.081(5) 0.146(7) 0.015(5) 0.098(6) 0.030(5)
F10 0.184(9) 0.085(6) 0.248(10) 0.056(6) 0.138(8) 0.026(6)
F11 0.099(6) 0.127(6) 0.149(7) 0.028(5) 0.078(5) 0.039(5)
F12 0.081(5) 0.089(5) 0.148(6) 0.049(5) 0.050(5) 0.038(4)
O1 0.075(5) 0.042(4) 0.055(4) 0.015(3) 0.042(4) 0.008(3)
O2 0.079(5) 0.045(4) 0.071(5) 0.016(4) 0.040(4) 0.009(4)
O3 0.047(4) 0.094(5) 0.059(5) 0.048(4) 0.028(4) 0.016(4)
N1 0.064(6) 0.058(5) 0.051(5) 0.031(4) 0.032(5) 0.018(4)
N2 0.062(6) 0.080(6) 0.038(5) 0.026(4) 0.020(5) 0.020(5)
N3 0.073(7) 0.047(5) 0.044(5) 0.021(4) 0.030(5) 0.018(5)
C1 0.047(6) 0.048(6) 0.040(6) 0.019(5) 0.022(5) 0.003(5)
C2 0.043(6) 0.043(6) 0.039(6) 0.017(5) 0.017(5) 0.009(5)
C3 0.041(6) 0.054(7) 0.050(6) 0.026(5) 0.023(5) 0.018(5)
C4 0.060(7) 0.055(7) 0.056(7) 0.029(5) 0.030(6) 0.008(5)
C5 0.042(6) 0.064(7) 0.028(5) 0.019(5) 0.012(5) 0.007(5)
C6 0.057(7) 0.045(6) 0.045(6) 0.014(5) 0.028(5) 0.015(5)
C7 0.075(8) 0.052(6) 0.040(6) 0.010(5) 0.033(6) 0.001(6)
C8 0.062(8) 0.070(7) 0.064(8) 0.028(6) 0.041(7) 0.013(6)
C9 0.112(11) 0.059(7) 0.061(8) 0.016(6) 0.064(8) 0.007(7)
C10 0.102(11) 0.068(8) 0.059(8) 0.010(6) 0.014(9) -0.027(8)
C11 0.078(10) 0.078(9) 0.066(9) 0.021(7) 0.022(8) -0.015(7)
C12 0.049(8) 0.083(8) 0.053(8) 0.003(6) 0.022(7) 0.005(6)
C13 0.056(7) 0.049(7) 0.060(7) 0.006(6) 0.020(6) -0.016(5)
C14 0.099(10) 0.083(9) 0.097(10) -0.013(7) 0.052(8) -0.015(7)
C15 0.105(10) 0.077(9) 0.143(12) 0.036(8) 0.069(9) -0.017(7)
C16 0.057(9) 0.093(10) 0.105(10) -0.003(8) 0.004(8) 0.000(7)
C17 0.075(8) 0.074(8) 0.056(7) 0.044(6) 0.029(6) 0.030(6)
C18 0.107(10) 0.076(8) 0.107(10) 0.040(7) 0.046(8) 0.053(7)
C19 0.100(10) 0.102(9) 0.092(9) 0.056(8) 0.027(8) 0.026(7)
C20 0.049(7) 0.095(9) 0.089(9) 0.039(7) 0.007(6) 0.007(6)
C21 0.052(8) 0.072(9) 0.120(11) 0.018(8) 0.026(8) 0.006(6)
C22 0.080(10) 0.116(11) 0.120(12) 0.019(10) -0.006(9) 0.036(8)
C23 0.095(12) 0.081(11) 0.33(2) 0.091(13) 0.055(13) 0.043(9)
C24 0.103(12) 0.211(17) 0.239(19) 0.071(15) 0.123(14) 0.051(11)
C25 0.081(9) 0.050(7) 0.075(8) -0.008(6) 0.035(7) -0.008(6)
C26 0.158(14) 0.062(8) 0.117(11) -0.014(7) 0.074(10) -0.046(8)
C27 0.158(13) 0.079(9) 0.074(9) -0.009(7) 0.061(9) -0.024(8)
C28 0.065(9) 0.142(12) 0.079(9) -0.015(8) 0.009(7) -0.008(8)
C29 0.064(8) 0.051(6) 0.048(7) 0.021(5) 0.027(6) 0.018(6)
C30 0.059(8) 0.060(7) 0.050(7) 0.024(5) 0.026(6) 0.012(6)
C31 0.044(7) 0.054(6) 0.050(7) 0.019(5) 0.019(5) 0.015(5)
C32 0.075(8) 0.058(7) 0.062(8) 0.034(6) 0.043(7) 0.012(6)
C33 0.084(10) 0.055(8) 0.078(9) 0.013(7) 0.056(8) 0.008(7)
C34 0.072(10) 0.061(8) 0.097(10) 0.021(8) 0.059(9) 0.015(7)
C35 0.054(8) 0.084(9) 0.112(11) 0.041(8) 0.042(9) 0.020(7)
C36 0.085(10) 0.056(8) 0.075(9) 0.016(7) 0.046(8) -0.004(7)
C37 0.050(8) 0.066(8) 0.095(10) 0.045(7) 0.045(8) 0.025(6)
C38 0.054(8) 0.080(9) 0.057(8) 0.018(7) 0.016(6) 0.003(7)
C39 0.080(10) 0.094(11) 0.058(8) 0.001(7) 0.037(7) 0.007(8)
C40 0.117(12) 0.063(10) 0.128(13) 0.024(9) 0.053(10) 0.023(9)
C41 0.081(10) 0.090(11) 0.124(12) 0.039(10) 0.054(9) 0.008(8)
C42 0.056(8) 0.104(11) 0.079(9) 0.018(8) 0.033(7) 0.032(8)
C43 0.046(7) 0.065(9) 0.072(8) 0.020(7) 0.005(6) 0.004(6)
Ni2 0.0410(8) 0.0694(9) 0.0446(8) 0.0239(7) 0.0193(7) 0.0077(6)
S4 0.057(2) 0.215(4) 0.073(2) 0.071(2) 0.0317(19) 0.017(2)
S5 0.061(2) 0.104(2) 0.0539(18) 0.0347(16) 0.0154(16) 0.0184(17)
S6 0.077(2) 0.118(3) 0.084(2) 0.067(2) 0.0362(19) 0.0132(19)
P3 0.0522(18) 0.0607(18) 0.0535(17) 0.0112(14) 0.0289(15) 0.0115(14)
P4 0.0375(17) 0.0600(18) 0.0689(19) 0.0347(15) 0.0157(15) 0.0027(13)
F13 0.073(5) 0.175(7) 0.079(5) 0.039(4) 0.037(4) 0.013(4)
F14 0.085(6) 0.123(6) 0.091(5) 0.033(4) 0.001(4) -0.003(4)
F15 0.137(7) 0.313(11) 0.086(6) 0.052(6) 0.070(6) -0.029(7)
F16 0.072(5) 0.141(6) 0.098(5) 0.048(4) 0.054(4) 0.016(4)
F17 0.146(7) 0.085(5) 0.123(6) 0.023(4) 0.090(6) 0.020(4)
F18 0.185(9) 0.108(6) 0.188(9) 0.053(6) 0.105(7) -0.003(6)
F19 0.095(6) 0.185(8) 0.140(7) 0.018(6) 0.073(6) 0.044(5)
F20 0.095(6) 0.094(5) 0.157(7) 0.035(5) 0.054(5) 0.043(5)
F21 0.078(5) 0.067(4) 0.098(5) 0.009(3) 0.054(4) 0.014(3)
F22 0.098(6) 0.126(6) 0.081(5) -0.011(4) 0.039(4) -0.011(4)
F23 0.124(7) 0.199(8) 0.154(7) 0.023(6) 0.094(6) 0.078(6)
F24 0.141(7) 0.095(5) 0.082(5) -0.004(4) 0.064(5) 0.012(4)
O4 0.081(5) 0.048(4) 0.066(5) 0.016(3) 0.045(4) 0.016(4)
O5 0.078(5) 0.043(4) 0.072(5) 0.029(3) 0.043(4) 0.012(3)
O6 0.058(5) 0.079(5) 0.049(4) 0.039(4) 0.027(4) 0.029(3)
N4 0.045(6) 0.062(5) 0.037(5) 0.025(4) 0.010(4) 0.012(4)
N5 0.068(7) 0.066(6) 0.057(6) 0.030(5) 0.035(5) 0.019(5)
N6 0.056(6) 0.055(5) 0.056(6) 0.027(4) 0.032(5) 0.015(4)
C51 0.044(6) 0.042(6) 0.034(5) 0.004(5) 0.013(5) 0.005(5)
C52 0.043(6) 0.060(7) 0.037(6) 0.020(5) 0.020(5) 0.012(5)
C53 0.052(7) 0.064(7) 0.025(5) 0.019(5) 0.018(5) 0.011(5)
C54 0.062(7) 0.033(6) 0.037(6) 0.008(4) 0.019(5) 0.014(5)
C55 0.044(6) 0.064(7) 0.027(5) 0.020(5) 0.015(5) 0.015(5)
C56 0.057(7) 0.045(6) 0.045(6) 0.026(5) 0.025(5) 0.017(5)
C57 0.057(8) 0.085(8) 0.051(7) 0.031(6) 0.029(6) 0.012(6)
C58 0.068(9) 0.088(9) 0.054(8) 0.018(6) 0.028(7) 0.004(7)
C59 0.062(9) 0.066(8) 0.079(10) 0.027(7) 0.008(8) -0.006(6)
C60 0.126(13) 0.133(12) 0.045(8) 0.024(8) 0.019(9) -0.040(10)
C61 0.105(12) 0.115(10) 0.055(9) 0.028(8) 0.046(9) 0.009(9)
C62 0.059(8) 0.072(8) 0.054(8) 0.018(6) 0.024(7) 0.010(6)
C63 0.056(8) 0.090(9) 0.092(9) 0.034(8) 0.039(7) 0.024(7)
C64 0.067(9) 0.099(10) 0.116(11) 0.040(8) -0.003(8) 0.009(7)
C65 0.092(10) 0.100(10) 0.160(13) 0.060(10) 0.044(10) 0.042(8)
C66 0.102(12) 0.187(15) 0.141(13) 0.048(11) 0.081(11) 0.062(10)
C67 0.073(8) 0.069(8) 0.059(7) 0.000(6) 0.037(6) -0.005(6)
C68 0.134(12) 0.069(9) 0.117(11) 0.003(8) 0.070(10) -0.006(8)
C69 0.121(11) 0.095(9) 0.053(7) 0.002(6) 0.051(7) -0.002(7)
C70 0.052(8) 0.123(10) 0.091(9) 0.012(8) 0.022(7) 0.003(7)
C71 0.066(9) 0.086(10) 0.101(10) 0.028(8) 0.022(8) 0.001(7)
C72 0.056(9) 0.113(11) 0.149(13) -0.001(9) -0.017(9) 0.011(8)
C73 0.088(11) 0.082(10) 0.165(14) 0.009(10) 0.016(10) -0.023(8)
C74 0.093(12) 0.223(17) 0.244(19) 0.149(15) 0.074(13) -0.022(11)
C75 0.070(8) 0.065(8) 0.082(8) 0.044(7) 0.015(7) 0.013(6)
C76 0.096(10) 0.070(9) 0.116(10) 0.056(8) 0.014(8) 0.032(7)
C77 0.131(12) 0.110(10) 0.088(10) 0.062(8) 0.031(9) 0.038(8)
C78 0.058(8) 0.103(9) 0.103(10) 0.042(8) 0.017(7) 0.009(7)
C79 0.059(7) 0.042(6) 0.026(5) 0.007(4) 0.014(5) 0.013(5)
C80 0.057(7) 0.062(7) 0.040(6) 0.019(5) 0.023(6) 0.017(5)
C81 0.060(8) 0.059(7) 0.065(8) 0.025(6) 0.033(7) 0.012(6)
C82 0.055(7) 0.091(9) 0.047(7) 0.030(6) 0.023(6) 0.012(7)
C83 0.068(9) 0.088(10) 0.072(8) 0.024(7) 0.040(7) 0.011(7)
C84 0.098(11) 0.081(11) 0.101(11) 0.034(9) 0.047(9) 0.005(9)
C85 0.064(9) 0.127(13) 0.092(10) 0.003(10) 0.040(8) -0.017(9)
C86 0.049(8) 0.105(11) 0.066(9) -0.012(8) 0.021(7) 0.017(8)
C87 0.044(8) 0.095(11) 0.078(9) 0.014(8) 0.019(7) 0.008(7)
C88 0.075(9) 0.055(7) 0.071(8) 0.029(6) 0.043(7) 0.010(6)
C89 0.060(8) 0.051(7) 0.080(9) 0.021(6) 0.042(8) 0.008(6)
C90 0.069(9) 0.066(8) 0.060(8) -0.002(6) 0.029(8) -0.005(7)
C91 0.054(8) 0.099(10) 0.089(10) 0.012(8) 0.022(8) 0.014(7)
C92 0.066(10) 0.094(10) 0.107(12) 0.020(9) 0.046(10) 0.027(8)
C93 0.104(11) 0.067(8) 0.062(9) 0.010(7) 0.050(9) 0.019(8)

loop_
_atom_type_symbol
_atom_type_description
_atom_type_scat_dispersion_real
_atom_type_scat_dispersion_imag
_atom_type_scat_source
C C 0.0033 0.0016 'International Tables Vol C Tables 4.2.6.8 and 6.1.1.4'
H H 0.0000 0.0000 'International Tables Vol C Tables 4.2.6.8 and 6.1.1.4'
N N 0.0061 0.0033 'International Tables Vol C Tables 4.2.6.8 and 6.1.1.4'
O O 0.0106 0.0060 'International Tables Vol C Tables 4.2.6.8 and 6.1.1.4'
F F 0.0171 0.0103 'International Tables Vol C Tables 4.2.6.8 and 6.1.1.4'
P P 0.1023 0.0942 'International Tables Vol C Tables 4.2.6.8 and 6.1.1.4'
S S 0.1246 0.1234 'International Tables Vol C Tables 4.2.6.8 and 6.1.1.4'
Ni Ni 0.3393 1.1124 'International Tables Vol C Tables 4.2.6.8 and 6.1.1.4'

loop_
_geom_angle_atom_site_label_1
_geom_angle_atom_site_label_2
_geom_angle_atom_site_label_3
_geom_angle
_geom_angle_site_symmetry_1
_geom_angle_site_symmetry_3
_geom_angle_publ_flag
C2 Ni1 P1 81.5(3) . . ?
C2 Ni1 P2 81.7(3) . . ?
P1 Ni1 P2 163.09(10) . . ?
C2 Ni1 S1 169.9(3) . . ?
P1 Ni1 S1 91.58(11) . . ?
P2 Ni1 S1 104.99(11) . . ?
C7 S1 Ni1 118.1(3) . . ?
C32 S2 C30 102.4(5) . . ?
C38 S3 C31 101.6(5) . . ?
O1 P1 C17 98.6(4) . . ?
O1 P1 C13 98.1(4) . . ?
C17 P1 C13 114.1(5) . . ?
O1 P1 Ni1 105.6(2) . . ?
C17 P1 Ni1 116.2(3) . . ?
C13 P1 Ni1 119.3(3) . . ?
O2 P2 C25 97.2(4) . . ?
O2 P2 C21 100.1(5) . . ?
C25 P2 C21 113.4(5) . . ?
O2 P2 Ni1 104.8(2) . . ?
C25 P2 Ni1 121.7(4) . . ?
C21 P2 Ni1 114.6(4) . . ?
C1 O1 P1 111.6(5) . . ?
C3 O2 P2 113.3(5) . . ?
C29 O3 C5 120.5(7) . . ?
C30 N1 C29 112.7(9) . . ?
C31 N2 C30 111.8(8) . . ?
C31 N3 C29 112.8(8) . . ?
O1 C1 C2 118.9(7) . . ?
O1 C1 C6 118.8(8) . . ?
C2 C1 C6 122.3(8) . . ?
C1 C2 C3 115.4(8) . . ?
C1 C2 Ni1 121.7(6) . . ?
C3 C2 Ni1 122.7(7) . . ?
C4 C3 O2 118.5(8) . . ?
C4 C3 C2 124.2(9) . . ?
O2 C3 C2 117.3(8) . . ?
C5 C4 C3 117.2(9) . . ?
C5 C4 H4 121.4 . . ?
C3 C4 H4 121.4 . . ?
C4 C5 C6 122.4(8) . . ?
C4 C5 O3 120.3(8) . . ?
C6 C5 O3 116.6(8) . . ?
C5 C6 C1 118.3(8) . . ?
C5 C6 H6 120.9 . . ?
C1 C6 H6 120.9 . . ?
C8 C7 C12 114.8(9) . . ?
C8 C7 S1 119.9(9) . . ?
C12 C7 S1 125.1(8) . . ?
F1 C8 C7 119.9(10) . . ?
F1 C8 C9 118.5(10) . . ?
C7 C8 C9 121.5(11) . . ?
C10 C9 F2 120.7(12) . . ?
C10 C9 C8 122.1(11) . . ?
F2 C9 C8 117.2(12) . . ?
C9 C10 C11 117.3(12) . . ?
C9 C10 H10 121.3 . . ?
C11 C10 H10 121.3 . . ?
F3 C11 C10 120.1(12) . . ?
F3 C11 C12 118.7(12) . . ?
C10 C11 C12 121.2(13) . . ?
F4 C12 C11 117.6(11) . . ?
F4 C12 C7 119.3(10) . . ?
C11 C12 C7 123.0(11) . . ?
C14 C13 C16 110.8(9) . . ?
C14 C13 C15 109.8(8) . . ?
C16 C13 C15 109.2(9) . . ?
C14 C13 P1 113.1(7) . . ?
C16 C13 P1 103.4(7) . . ?
C15 C13 P1 110.3(7) . . ?
C13 C14 H14A 109.5 . . ?
C13 C14 H14B 109.5 . . ?
H14A C14 H14B 109.5 . . ?
C13 C14 H14C 109.5 . . ?
H14A C14 H14C 109.5 . . ?
H14B C14 H14C 109.5 . . ?
C13 C15 H15A 109.5 . . ?
C13 C15 H15B 109.5 . . ?
H15A C15 H15B 109.5 . . ?
C13 C15 H15C 109.5 . . ?
H15A C15 H15C 109.5 . . ?
H15B C15 H15C 109.5 . . ?
C13 C16 H16A 109.5 . . ?
C13 C16 H16B 109.5 . . ?
H16A C16 H16B 109.5 . . ?
C13 C16 H16C 109.5 . . ?
H16A C16 H16C 109.5 . . ?
H16B C16 H16C 109.5 . . ?
C19 C17 C20 109.7(9) . . ?
C19 C17 C18 110.0(8) . . ?
C20 C17 C18 108.4(8) . . ?
C19 C17 P1 112.2(7) . . ?
C20 C17 P1 104.5(6) . . ?
C18 C17 P1 111.9(7) . . ?
C17 C18 H18A 109.5 . . ?
C17 C18 H18B 109.5 . . ?
H18A C18 H18B 109.5 . . ?
C17 C18 H18C 109.5 . . ?
H18A C18 H18C 109.5 . . ?
H18B C18 H18C 109.5 . . ?
C17 C19 H19A 109.5 . . ?
C17 C19 H19B 109.5 . . ?
H19A C19 H19B 109.5 . . ?
C17 C19 H19C 109.5 . . ?
H19A C19 H19C 109.5 . . ?
H19B C19 H19C 109.5 . . ?
C17 C20 H20A 109.5 . . ?
C17 C20 H20B 109.5 . . ?
H20A C20 H20B 109.5 . . ?
C17 C20 H20C 109.5 . . ?
H20A C20 H20C 109.5 . . ?
H20B C20 H20C 109.5 . . ?
C23 C21 C22 110.3(12) . . ?
C23 C21 C24 110.4(11) . . ?
C22 C21 C24 106.9(10) . . ?
C23 C21 P2 114.7(8) . . ?
C22 C21 P2 104.1(8) . . ?
C24 C21 P2 110.1(9) . . ?
C21 C22 H22A 109.5 . . ?
C21 C22 H22B 109.5 . . ?
H22A C22 H22B 109.5 . . ?
C21 C22 H22C 109.5 . . ?
H22A C22 H22C 109.5 . . ?
H22B C22 H22C 109.5 . . ?
C21 C23 H23A 109.5 . . ?
C21 C23 H23B 109.5 . . ?
H23A C23 H23B 109.5 . . ?
C21 C23 H23C 109.5 . . ?
H23A C23 H23C 109.5 . . ?
H23B C23 H23C 109.5 . . ?
C21 C24 H24A 109.5 . . ?
C21 C24 H24B 109.5 . . ?
H24A C24 H24B 109.5 . . ?
C21 C24 H24C 109.5 . . ?
H24A C24 H24C 109.5 . . ?
H24B C24 H24C 109.5 . . ?
C28 C25 C27 109.8(10) . . ?
C28 C25 C26 108.4(9) . . ?
C27 C25 C26 107.4(8) . . ?
C28 C25 P2 105.5(7) . . ?
C27 C25 P2 112.1(7) . . ?
C26 C25 P2 113.5(8) . . ?
C25 C26 H26A 109.5 . . ?
C25 C26 H26B 109.5 . . ?
H26A C26 H26B 109.5 . . ?
C25 C26 H26C 109.5 . . ?
H26A C26 H26C 109.5 . . ?
H26B C26 H26C 109.5 . . ?
C25 C27 H27A 109.5 . . ?
C25 C27 H27B 109.5 . . ?
H27A C27 H27B 109.5 . . ?
C25 C27 H27C 109.5 . . ?
H27A C27 H27C 109.5 . . ?
H27B C27 H27C 109.5 . . ?
C25 C28 H28A 109.5 . . ?
C25 C28 H28B 109.5 . . ?
H28A C28 H28B 109.5 . . ?
C25 C28 H28C 109.5 . . ?
H28A C28 H28C 109.5 . . ?
H28B C28 H28C 109.5 . . ?
O3 C29 N3 121.5(9) . . ?
O3 C29 N1 112.2(9) . . ?
N3 C29 N1 126.2(9) . . ?
N1 C30 N2 128.2(9) . . ?
N1 C30 S2 119.1(8) . . ?
N2 C30 S2 112.6(7) . . ?
N2 C31 N3 128.1(9) . . ?
N2 C31 S3 112.4(7) . . ?
N3 C31 S3 119.5(7) . . ?
C33 C32 C37 118.0(11) . . ?
C33 C32 S2 120.0(10) . . ?
C37 C32 S2 121.8(9) . . ?
F5 C33 C32 121.0(13) . . ?
F5 C33 C34 118.8(11) . . ?
C32 C33 C34 120.2(11) . . ?
C35 C34 F6 119.9(13) . . ?
C35 C34 C33 122.0(11) . . ?
F6 C34 C33 118.2(12) . . ?
C34 C35 C36 118.0(12) . . ?
C34 C35 H35 121.0 . . ?
C36 C35 H35 121.0 . . ?
C37 C36 F7 117.4(12) . . ?
C37 C36 C35 122.2(11) . . ?
F7 C36 C35 120.3(13) . . ?
F8 C37 C36 120.3(12) . . ?
F8 C37 C32 120.2(11) . . ?
C36 C37 C32 119.5(10) . . ?
C39 C38 C43 115.5(11) . . ?
C39 C38 S3 121.7(10) . . ?
C43 C38 S3 122.8(10) . . ?
F9 C39 C38 120.7(12) . . ?
F9 C39 C40 117.3(13) . . ?
C38 C39 C40 122.0(11) . . ?
F10 C40 C41 118.4(15) . . ?
F10 C40 C39 120.1(14) . . ?
C41 C40 C39 121.5(13) . . ?
C42 C41 C40 117.7(13) . . ?
C42 C41 H41 121.2 . . ?
C40 C41 H41 121.2 . . ?
C41 C42 F11 122.4(13) . . ?
C41 C42 C43 122.2(11) . . ?
F11 C42 C43 115.3(13) . . ?
F12 C43 C38 117.6(12) . . ?
F12 C43 C42 121.3(12) . . ?
C38 C43 C42 121.1(11) . . ?
C52 Ni2 P4 81.4(3) . . ?
C52 Ni2 P3 81.9(3) . . ?
P4 Ni2 P3 163.14(11) . . ?
C52 Ni2 S4 168.7(3) . . ?
P4 Ni2 S4 98.52(13) . . ?
P3 Ni2 S4 97.46(13) . . ?
C57 S4 Ni2 118.4(4) . . ?
C80 S5 C82 101.2(5) . . ?
C88 S6 C81 103.6(5) . . ?
O4 P3 C67 98.4(4) . . ?
O4 P3 C63 100.5(4) . . ?
C67 P3 C63 112.4(5) . . ?
O4 P3 Ni2 105.2(2) . . ?
C67 P3 Ni2 120.8(4) . . ?
C63 P3 Ni2 115.3(4) . . ?
O5 P4 C75 97.5(4) . . ?
O5 P4 C71 100.2(5) . . ?
C75 P4 C71 113.3(5) . . ?
O5 P4 Ni2 105.5(2) . . ?
C75 P4 Ni2 118.6(4) . . ?
C71 P4 Ni2 117.1(4) . . ?
C51 O4 P3 112.0(5) . . ?
C53 O5 P4 112.6(5) . . ?
C79 O6 C55 117.9(7) . . ?
C80 N4 C79 111.5(8) . . ?
C81 N5 C80 113.2(8) . . ?
C81 N6 C79 110.7(8) . . ?
C56 C51 C52 125.0(8) . . ?
C56 C51 O4 117.2(8) . . ?
C52 C51 O4 117.7(8) . . ?
C51 C52 C53 113.2(8) . . ?
C51 C52 Ni2 123.0(7) . . ?
C53 C52 Ni2 123.7(7) . . ?
C54 C53 O5 118.1(8) . . ?
C54 C53 C52 125.3(8) . . ?
O5 C53 C52 116.6(7) . . ?
C53 C54 C55 116.9(8) . . ?
C53 C54 H54 121.5 . . ?
C55 C54 H54 121.5 . . ?
C56 C55 C54 122.8(8) . . ?
C56 C55 O6 118.7(8) . . ?
C54 C55 O6 117.4(8) . . ?
C55 C56 C51 116.5(8) . . ?
C55 C56 H56 121.7 . . ?
C51 C56 H56 121.7 . . ?
C58 C57 C62 113.6(10) . . ?
C58 C57 S4 127.7(8) . . ?
C62 C57 S4 118.7(9) . . ?
C57 C58 C59 123.4(10) . . ?
C57 C58 F13 120.2(10) . . ?
C59 C58 F13 116.4(11) . . ?
C60 C59 F14 119.2(13) . . ?
C60 C59 C58 122.5(12) . . ?
F14 C59 C58 118.2(11) . . ?
C59 C60 C61 114.6(12) . . ?
C59 C60 H60 122.7 . . ?
C61 C60 H60 122.7 . . ?
C62 C61 C60 124.5(11) . . ?
C62 C61 F15 116.3(13) . . ?
C60 C61 F15 119.1(12) . . ?
F16 C62 C61 120.0(11) . . ?
F16 C62 C57 118.7(10) . . ?
C61 C62 C57 121.2(11) . . ?
C66 C63 C64 110.7(10) . . ?
C66 C63 C65 109.8(10) . . ?
C64 C63 C65 108.6(10) . . ?
C66 C63 P3 111.5(8) . . ?
C64 C63 P3 104.9(8) . . ?
C65 C63 P3 111.2(7) . . ?
C63 C64 H64A 109.5 . . ?
C63 C64 H64B 109.5 . . ?
H64A C64 H64B 109.5 . . ?
C63 C64 H64C 109.5 . . ?
H64A C64 H64C 109.5 . . ?
H64B C64 H64C 109.5 . . ?
C63 C65 H65A 109.5 . . ?
C63 C65 H65B 109.5 . . ?
H65A C65 H65B 109.5 . . ?
C63 C65 H65C 109.5 . . ?
H65A C65 H65C 109.5 . . ?
H65B C65 H65C 109.5 . . ?
C63 C66 H66A 109.5 . . ?
C63 C66 H66B 109.5 . . ?
H66A C66 H66B 109.5 . . ?
C63 C66 H66C 109.5 . . ?
H66A C66 H66C 109.5 . . ?
H66B C66 H66C 109.5 . . ?
C68 C67 C69 110.8(8) . . ?
C68 C67 C70 107.4(8) . . ?
C69 C67 C70 108.8(9) . . ?
C68 C67 P3 113.4(8) . . ?
C69 C67 P3 111.7(7) . . ?
C70 C67 P3 104.3(7) . . ?
C67 C68 H68A 109.5 . . ?
C67 C68 H68B 109.5 . . ?
H68A C68 H68B 109.5 . . ?
C67 C68 H68C 109.5 . . ?
H68A C68 H68C 109.5 . . ?
H68B C68 H68C 109.5 . . ?
C67 C69 H69A 109.5 . . ?
C67 C69 H69B 109.5 . . ?
H69A C69 H69B 109.5 . . ?
C67 C69 H69C 109.5 . . ?
H69A C69 H69C 109.5 . . ?
H69B C69 H69C 109.5 . . ?
C67 C70 H70A 109.5 . . ?
C67 C70 H70B 109.5 . . ?
H70A C70 H70B 109.5 . . ?
C67 C70 H70C 109.5 . . ?
H70A C70 H70C 109.5 . . ?
H70B C70 H70C 109.5 . . ?
C74 C71 C72 108.5(11) . . ?
C74 C71 C73 111.0(11) . . ?
C72 C71 C73 107.4(11) . . ?
C74 C71 P4 112.2(9) . . ?
C72 C71 P4 106.1(8) . . ?
C73 C71 P4 111.4(8) . . ?
C71 C72 H72A 109.5 . . ?
C71 C72 H72B 109.5 . . ?
H72A C72 H72B 109.5 . . ?
C71 C72 H72C 109.5 . . ?
H72A C72 H72C 109.5 . . ?
H72B C72 H72C 109.5 . . ?
C71 C73 H73A 109.5 . . ?
C71 C73 H73B 109.5 . . ?
H73A C73 H73B 109.5 . . ?
C71 C73 H73C 109.5 . . ?
H73A C73 H73C 109.5 . . ?
H73B C73 H73C 109.5 . . ?
C71 C74 H74A 109.5 . . ?
C71 C74 H74B 109.5 . . ?
H74A C74 H74B 109.5 . . ?
C71 C74 H74C 109.5 . . ?
H74A C74 H74C 109.5 . . ?
H74B C74 H74C 109.5 . . ?
C76 C75 C78 109.0(9) . . ?
C76 C75 C77 109.3(8) . . ?
C78 C75 C77 110.3(9) . . ?
C76 C75 P4 113.0(7) . . ?
C78 C75 P4 104.8(7) . . ?
C77 C75 P4 110.4(8) . . ?
C75 C76 H76A 109.5 . . ?
C75 C76 H76B 109.5 . . ?
H76A C76 H76B 109.5 . . ?
C75 C76 H76C 109.5 . . ?
H76A C76 H76C 109.5 . . ?
H76B C76 H76C 109.5 . . ?
C75 C77 H77A 109.5 . . ?
C75 C77 H77B 109.5 . . ?
H77A C77 H77B 109.5 . . ?
C75 C77 H77C 109.5 . . ?
H77A C77 H77C 109.5 . . ?
H77B C77 H77C 109.5 . . ?
C75 C78 H78A 109.5 . . ?
C75 C78 H78B 109.5 . . ?
H78A C78 H78B 109.5 . . ?
C75 C78 H78C 109.5 . . ?
H78A C78 H78C 109.5 . . ?
H78B C78 H78C 109.5 . . ?
N4 C79 N6 129.0(8) . . ?
N4 C79 O6 119.3(8) . . ?
N6 C79 O6 111.7(9) . . ?
N4 C80 N5 127.2(9) . . ?
N4 C80 S5 119.7(7) . . ?
N5 C80 S5 113.0(7) . . ?
N5 C81 N6 128.2(9) . . ?
N5 C81 S6 112.3(8) . . ?
N6 C81 S6 119.4(8) . . ?
C83 C82 C87 116.0(10) . . ?
C83 C82 S5 125.6(9) . . ?
C87 C82 S5 118.3(10) . . ?
C84 C83 F17 122.4(13) . . ?
C84 C83 C82 122.2(12) . . ?
F17 C83 C82 115.4(10) . . ?
C85 C84 C83 122.1(14) . . ?
C85 C84 F18 121.5(14) . . ?
C83 C84 F18 116.4(13) . . ?
C84 C85 C86 118.8(13) . . ?
C84 C85 H85 120.6 . . ?
C86 C85 H85 120.6 . . ?
F19 C86 C85 120.0(14) . . ?
F19 C86 C87 119.2(14) . . ?
C85 C86 C87 120.7(12) . . ?
F20 C87 C86 117.8(12) . . ?
F20 C87 C82 122.0(12) . . ?
C86 C87 C82 120.1(12) . . ?
C89 C88 C93 115.7(11) . . ?
C89 C88 S6 123.6(9) . . ?
C93 C88 S6 120.2(10) . . ?
F21 C89 C90 118.6(11) . . ?
F21 C89 C88 120.8(11) . . ?
C90 C89 C88 120.6(10) . . ?
F22 C90 C91 119.6(12) . . ?
F22 C90 C89 117.8(11) . . ?
C91 C90 C89 122.4(11) . . ?
C92 C91 C90 116.3(12) . . ?
C92 C91 H91 121.9 . . ?
C90 C91 H91 121.9 . . ?
C93 C92 C91 122.4(12) . . ?
C93 C92 F23 117.5(13) . . ?
C91 C92 F23 120.0(13) . . ?
C92 C93 F24 119.2(12) . . ?
C92 C93 C88 122.4(12) . . ?
F24 C93 C88 118.4(13) . . ?

loop_
_geom_bond_atom_site_label_1
_geom_bond_atom_site_label_2
_geom_bond_distance
_geom_bond_site_symmetry_2
_geom_bond_publ_flag
Ni1 C2 1.905(8) . ?
Ni1 P1 2.183(3) . ?
Ni1 P2 2.209(3) . ?
Ni1 S1 2.234(3) . ?
S1 C7 1.757(9) . ?
S2 C32 1.748(11) . ?
S2 C30 1.773(9) . ?
S3 C38 1.742(10) . ?
S3 C31 1.755(9) . ?
P1 O1 1.656(6) . ?
P1 C17 1.849(10) . ?
P1 C13 1.879(9) . ?
P2 O2 1.660(6) . ?
P2 C25 1.838(10) . ?
P2 C21 1.874(11) . ?
F1 C8 1.352(11) . ?
F2 C9 1.368(11) . ?
F3 C11 1.340(13) . ?
F4 C12 1.339(10) . ?
F5 C33 1.315(11) . ?
F6 C34 1.345(11) . ?
F7 C36 1.362(11) . ?
F8 C37 1.329(10) . ?
F9 C39 1.339(12) . ?
F10 C40 1.338(12) . ?
F11 C42 1.365(11) . ?
F12 C43 1.347(11) . ?
O1 C1 1.370(9) . ?
O2 C3 1.390(9) . ?
O3 C29 1.326(10) . ?
O3 C5 1.401(9) . ?
N1 C30 1.300(11) . ?
N1 C29 1.344(10) . ?
N2 C31 1.317(10) . ?
N2 C30 1.337(11) . ?
N3 C31 1.319(10) . ?
N3 C29 1.329(11) . ?
C1 C2 1.379(10) . ?
C1 C6 1.394(10) . ?
C2 C3 1.393(10) . ?
C3 C4 1.371(10) . ?
C4 C5 1.364(11) . ?
C4 H4 0.9300 . ?
C5 C6 1.364(11) . ?
C6 H6 0.9300 . ?
C7 C8 1.371(12) . ?
C7 C12 1.378(13) . ?
C8 C9 1.376(13) . ?
C9 C10 1.341(14) . ?
C10 C11 1.353(14) . ?
C10 H10 0.9300 . ?
C11 C12 1.355(13) . ?
C13 C14 1.519(12) . ?
C13 C16 1.522(13) . ?
C13 C15 1.544(12) . ?
C14 H14A 0.9600 . ?
C14 H14B 0.9600 . ?
C14 H14C 0.9600 . ?
C15 H15A 0.9600 . ?
C15 H15B 0.9600 . ?
C15 H15C 0.9600 . ?
C16 H16A 0.9600 . ?
C16 H16B 0.9600 . ?
C16 H16C 0.9600 . ?
C17 C19 1.522(12) . ?
C17 C20 1.542(12) . ?
C17 C18 1.560(12) . ?
C18 H18A 0.9600 . ?
C18 H18B 0.9600 . ?
C18 H18C 0.9600 . ?
C19 H19A 0.9600 . ?
C19 H19B 0.9600 . ?
C19 H19C 0.9600 . ?
C20 H20A 0.9600 . ?
C20 H20B 0.9600 . ?
C20 H20C 0.9600 . ?
C21 C23 1.495(14) . ?
C21 C22 1.508(14) . ?
C21 C24 1.551(15) . ?
C22 H22A 0.9600 . ?
C22 H22B 0.9600 . ?
C22 H22C 0.9600 . ?
C23 H23A 0.9600 . ?
C23 H23B 0.9600 . ?
C23 H23C 0.9600 . ?
C24 H24A 0.9600 . ?
C24 H24B 0.9600 . ?
C24 H24C 0.9600 . ?
C25 C28 1.532(14) . ?
C25 C27 1.539(12) . ?
C25 C26 1.542(13) . ?
C26 H26A 0.9600 . ?
C26 H26B 0.9600 . ?
C26 H26C 0.9600 . ?
C27 H27A 0.9600 . ?
C27 H27B 0.9600 . ?
C27 H27C 0.9600 . ?
C28 H28A 0.9600 . ?
C28 H28B 0.9600 . ?
C28 H28C 0.9600 . ?
C32 C33 1.363(13) . ?
C32 C37 1.394(13) . ?
C33 C34 1.387(15) . ?
C34 C35 1.324(14) . ?
C35 C36 1.370(13) . ?
C35 H35 0.9300 . ?
C36 C37 1.358(14) . ?
C38 C39 1.370(14) . ?
C38 C43 1.374(13) . ?
C39 C40 1.371(15) . ?
C40 C41 1.343(15) . ?
C41 C42 1.328(14) . ?
C41 H41 0.9300 . ?
C42 C43 1.379(14) . ?
Ni2 C52 1.879(8) . ?
Ni2 P4 2.193(3) . ?
Ni2 P3 2.201(3) . ?
Ni2 S4 2.225(3) . ?
S4 C57 1.718(10) . ?
S5 C80 1.752(10) . ?
S5 C82 1.758(9) . ?
S6 C88 1.732(11) . ?
S6 C81 1.759(9) . ?
P3 O4 1.662(6) . ?
P3 C67 1.844(10) . ?
P3 C63 1.885(11) . ?
P4 O5 1.649(6) . ?
P4 C75 1.846(10) . ?
P4 C71 1.847(11) . ?
F13 C58 1.372(10) . ?
F14 C59 1.362(12) . ?
F15 C61 1.364(12) . ?
F16 C62 1.343(11) . ?
F17 C83 1.350(11) . ?
F18 C84 1.348(13) . ?
F19 C86 1.342(12) . ?
F20 C87 1.337(12) . ?
F21 C89 1.336(10) . ?
F22 C90 1.345(11) . ?
F23 C92 1.380(12) . ?
F24 C93 1.354(11) . ?
O4 C51 1.398(9) . ?
O5 C53 1.390(9) . ?
O6 C79 1.356(9) . ?
O6 C55 1.406(9) . ?
N4 C80 1.321(10) . ?
N4 C79 1.339(10) . ?
N5 C81 1.319(11) . ?
N5 C80 1.338(10) . ?
N6 C81 1.326(11) . ?
N6 C79 1.342(10) . ?
C51 C56 1.382(10) . ?
C51 C52 1.392(11) . ?
C52 C53 1.393(11) . ?
C53 C54 1.356(10) . ?
C54 C55 1.388(11) . ?
C54 H54 0.9300 . ?
C55 C56 1.364(10) . ?
C56 H56 0.9300 . ?
C57 C58 1.367(13) . ?
C57 C62 1.392(12) . ?
C58 C59 1.372(14) . ?
C59 C60 1.339(14) . ?
C60 C61 1.357(16) . ?
C60 H60 0.9300 . ?
C61 C62 1.353(14) . ?
C63 C66 1.509(13) . ?
C63 C64 1.521(13) . ?
C63 C65 1.565(13) . ?
C64 H64A 0.9600 . ?
C64 H64B 0.9600 . ?
C64 H64C 0.9600 . ?
C65 H65A 0.9600 . ?
C65 H65B 0.9600 . ?
C65 H65C 0.9600 . ?
C66 H66A 0.9600 . ?
C66 H66B 0.9600 . ?
C66 H66C 0.9600 . ?
C67 C68 1.535(13) . ?
C67 C69 1.536(12) . ?
C67 C70 1.556(13) . ?
C68 H68A 0.9600 . ?
C68 H68B 0.9600 . ?
C68 H68C 0.9600 . ?
C69 H69A 0.9600 . ?
C69 H69B 0.9600 . ?
C69 H69C 0.9600 . ?
C70 H70A 0.9600 . ?
C70 H70B 0.9600 . ?
C70 H70C 0.9600 . ?
C71 C74 1.517(15) . ?
C71 C72 1.534(15) . ?
C71 C73 1.555(15) . ?
C72 H72A 0.9600 . ?
C72 H72B 0.9600 . ?
C72 H72C 0.9600 . ?
C73 H73A 0.9600 . ?
C73 H73B 0.9600 . ?
C73 H73C 0.9600 . ?
C74 H74A 0.9600 . ?
C74 H74B 0.9600 . ?
C74 H74C 0.9600 . ?
C75 C76 1.519(12) . ?
C75 C78 1.536(12) . ?
C75 C77 1.558(13) . ?
C76 H76A 0.9600 . ?
C76 H76B 0.9600 . ?
C76 H76C 0.9600 . ?
C77 H77A 0.9600 . ?
C77 H77B 0.9600 . ?
C77 H77C 0.9600 . ?
C78 H78A 0.9600 . ?
C78 H78B 0.9600 . ?
C78 H78C 0.9600 . ?
C82 C83 1.376(13) . ?
C82 C87 1.395(14) . ?
C83 C84 1.336(14) . ?
C84 C85 1.315(15) . ?
C85 C86 1.369(15) . ?
C85 H85 0.9300 . ?
C86 C87 1.370(15) . ?
C88 C89 1.372(13) . ?
C88 C93 1.375(13) . ?
C89 C90 1.370(14) . ?
C90 C91 1.354(13) . ?
C91 C92 1.348(15) . ?
C91 H91 0.9300 . ?
C92 C93 1.338(15) . ?

loop_
_geom_hbond_atom_site_label_D
_geom_hbond_atom_site_label_H
_geom_hbond_atom_site_label_A
_geom_hbond_distance_DH
_geom_hbond_distance_HA
_geom_hbond_distance_DA
_geom_hbond_angle_DHA
_geom_hbond_site_symmetry_A
_geom_hbond_publ_flag
C15 H15A S1 0.96 2.82 3.630(11) 142.9 . yes
C16 H16A S1 0.96 2.89 3.679(11) 140.2 . yes
C18 H18A S6 0.96 2.95 3.715(10) 137.6 2_665 yes
C18 H18C O1 0.96 2.50 2.969(11) 110.3 . yes
C19 H19A S1 0.96 2.92 3.723(11) 142.2 . yes
C19 H19A F4 0.96 2.47 3.246(13) 138.2 . yes
C23 H23A O2 0.96 2.61 3.087(14) 111.0 . yes
C24 H24C S1 0.96 2.90 3.746(15) 148.3 . yes
C26 H26B O2 0.96 2.38 2.867(12) 110.6 . yes
C28 H28A F4 0.96 2.45 3.403(15) 175.2 . yes
C41 H41 F2 0.93 2.64 3.338(13) 132.5 2_765 yes
C56 H56 F8 0.93 2.54 3.432(9) 161.5 . yes
C60 H60 S6 0.93 2.90 3.703(13) 145.7 1_556 yes
C64 H64B S4 0.96 2.98 3.736(12) 136.7 . yes
C68 H68A O4 0.96 2.55 3.028(12) 110.9 . yes
C68 H68B F3 0.96 2.62 3.424(13) 141.6 1_556 yes
C69 H69C F13 0.96 2.62 3.380(13) 136.5 . yes
C70 H70B F13 0.96 2.50 3.301(13) 140.8 . yes
C72 H72B S4 0.96 2.99 3.734(12) 134.8 . yes
C74 H74A S4 0.96 2.99 3.795(15) 142.0 . yes
C76 H76B S2 0.96 3.00 3.861(10) 150.4 2_656 yes
C77 H77B F13 0.96 2.50 3.367(13) 150.1 . yes
C78 H78A O5 0.96 2.46 2.967(12) 112.9 . yes
C78 H78C F13 0.96 2.51 3.400(12) 154.7 . yes
C85 H85 F15 0.93 2.60 3.183(14) 121.2 2_556 yes
C91 H91 F19 0.93 2.63 3.375(13) 138.0 1_655 yes

loop_
_geom_torsion_atom_site_label_1
_geom_torsion_atom_site_label_2
_geom_torsion_atom_site_label_3
_geom_torsion_atom_site_label_4
_geom_torsion
_geom_torsion_site_symmetry_1
_geom_torsion_site_symmetry_2
_geom_torsion_site_symmetry_3
_geom_torsion_site_symmetry_4
_geom_torsion_publ_flag
C17 P1 O1 C1 112.4(6) . . . . ?
C13 P1 O1 C1 -131.5(6) . . . . ?
Ni1 P1 O1 C1 -8.0(6) . . . . ?
C25 P2 O2 C3 -126.2(7) . . . . ?
C21 P2 O2 C3 118.3(7) . . . . ?
Ni1 P2 O2 C3 -0.6(6) . . . . ?
P1 O1 C1 C2 10.2(10) . . . . ?
P1 O1 C1 C6 -170.1(7) . . . . ?
O1 C1 C2 C3 177.3(8) . . . . ?
C6 C1 C2 C3 -2.3(13) . . . . ?
O1 C1 C2 Ni1 -7.8(11) . . . . ?
C6 C1 C2 Ni1 172.6(7) . . . . ?
P2 O2 C3 C4 175.5(7) . . . . ?
P2 O2 C3 C2 -2.9(10) . . . . ?
C1 C2 C3 C4 2.7(13) . . . . ?
Ni1 C2 C3 C4 -172.2(7) . . . . ?
C1 C2 C3 O2 -179.1(8) . . . . ?
Ni1 C2 C3 O2 6.1(11) . . . . ?
O2 C3 C4 C5 -178.2(8) . . . . ?
C2 C3 C4 C5 0.0(14) . . . . ?
C3 C4 C5 C6 -3.3(14) . . . . ?
C3 C4 C5 O3 167.2(8) . . . . ?
C29 O3 C5 C4 79.1(11) . . . . ?
C29 O3 C5 C6 -109.8(9) . . . . ?
C4 C5 C6 C1 3.6(13) . . . . ?
O3 C5 C6 C1 -167.2(8) . . . . ?
O1 C1 C6 C5 179.8(8) . . . . ?
C2 C1 C6 C5 -0.6(14) . . . . ?
Ni1 S1 C7 C8 -136.4(7) . . . . ?
Ni1 S1 C7 C12 48.0(10) . . . . ?
C12 C7 C8 F1 178.9(9) . . . . ?
S1 C7 C8 F1 2.9(12) . . . . ?
C12 C7 C8 C9 1.5(14) . . . . ?
S1 C7 C8 C9 -174.5(8) . . . . ?
F1 C8 C9 C10 180.0(10) . . . . ?
C7 C8 C9 C10 -2.6(16) . . . . ?
F1 C8 C9 F2 2.3(13) . . . . ?
C7 C8 C9 F2 179.6(8) . . . . ?
F2 C9 C10 C11 179.5(9) . . . . ?
C8 C9 C10 C11 1.9(17) . . . . ?
C9 C10 C11 F3 178.7(10) . . . . ?
C9 C10 C11 C12 -0.2(17) . . . . ?
F3 C11 C12 F4 0.5(16) . . . . ?
C10 C11 C12 F4 179.4(10) . . . . ?
F3 C11 C12 C7 -179.7(10) . . . . ?
C10 C11 C12 C7 -0.9(18) . . . . ?
C8 C7 C12 F4 179.9(9) . . . . ?
S1 C7 C12 F4 -4.3(14) . . . . ?
C8 C7 C12 C11 0.2(15) . . . . ?
S1 C7 C12 C11 175.9(8) . . . . ?
O1 P1 C13 C14 -31.9(8) . . . . ?
C17 P1 C13 C14 71.4(9) . . . . ?
Ni1 P1 C13 C14 -145.0(7) . . . . ?
O1 P1 C13 C16 88.0(7) . . . . ?
C17 P1 C13 C16 -168.7(7) . . . . ?
Ni1 P1 C13 C16 -25.1(8) . . . . ?
O1 P1 C13 C15 -155.3(7) . . . . ?
C17 P1 C13 C15 -52.0(9) . . . . ?
Ni1 P1 C13 C15 91.6(8) . . . . ?
O1 P1 C17 C19 172.7(7) . . . . ?
C13 P1 C17 C19 69.8(9) . . . . ?
Ni1 P1 C17 C19 -75.0(8) . . . . ?
O1 P1 C17 C20 -68.5(7) . . . . ?
C13 P1 C17 C20 -171.5(6) . . . . ?
Ni1 P1 C17 C20 43.7(7) . . . . ?
O1 P1 C17 C18 48.6(7) . . . . ?
C13 P1 C17 C18 -54.4(8) . . . . ?
Ni1 P1 C17 C18 160.8(6) . . . . ?
O2 P2 C21 C23 51.3(11) . . . . ?
C25 P2 C21 C23 -51.2(12) . . . . ?
Ni1 P2 C21 C23 162.8(9) . . . . ?
O2 P2 C21 C22 -69.3(8) . . . . ?
C25 P2 C21 C22 -171.8(8) . . . . ?
Ni1 P2 C21 C22 42.3(9) . . . . ?
O2 P2 C21 C24 176.5(8) . . . . ?
C25 P2 C21 C24 74.0(10) . . . . ?
Ni1 P2 C21 C24 -72.0(9) . . . . ?
O2 P2 C25 C28 78.8(8) . . . . ?
C21 P2 C25 C28 -176.9(8) . . . . ?
Ni1 P2 C25 C28 -33.7(9) . . . . ?
O2 P2 C25 C27 -161.7(8) . . . . ?
C21 P2 C25 C27 -57.4(10) . . . . ?
Ni1 P2 C25 C27 85.8(9) . . . . ?
O2 P2 C25 C26 -39.8(8) . . . . ?
C21 P2 C25 C26 64.6(9) . . . . ?
Ni1 P2 C25 C26 -152.2(7) . . . . ?
C5 O3 C29 N3 8.9(13) . . . . ?
C5 O3 C29 N1 -173.5(7) . . . . ?
C31 N3 C29 O3 179.8(8) . . . . ?
C31 N3 C29 N1 2.7(13) . . . . ?
C30 N1 C29 O3 177.6(8) . . . . ?
C30 N1 C29 N3 -5.0(13) . . . . ?
C29 N1 C30 N2 4.0(14) . . . . ?
C29 N1 C30 S2 -176.7(6) . . . . ?
C31 N2 C30 N1 -0.8(14) . . . . ?
C31 N2 C30 S2 179.9(6) . . . . ?
C32 S2 C30 N1 2.1(9) . . . . ?
C32 S2 C30 N2 -178.5(7) . . . . ?
C30 N2 C31 N3 -2.1(13) . . . . ?
C30 N2 C31 S3 177.7(6) . . . . ?
C29 N3 C31 N2 1.3(13) . . . . ?
C29 N3 C31 S3 -178.6(6) . . . . ?
C38 S3 C31 N2 178.9(7) . . . . ?
C38 S3 C31 N3 -1.3(9) . . . . ?
C30 S2 C32 C33 -122.2(8) . . . . ?
C30 S2 C32 C37 62.2(8) . . . . ?
C37 C32 C33 F5 179.4(8) . . . . ?
S2 C32 C33 F5 3.6(13) . . . . ?
C37 C32 C33 C34 1.4(14) . . . . ?
S2 C32 C33 C34 -174.4(8) . . . . ?
F5 C33 C34 C35 179.9(9) . . . . ?
C32 C33 C34 C35 -2.1(17) . . . . ?
F5 C33 C34 F6 -0.4(15) . . . . ?
C32 C33 C34 F6 177.7(8) . . . . ?
F6 C34 C35 C36 179.6(9) . . . . ?
C33 C34 C35 C36 -0.6(17) . . . . ?
C34 C35 C36 C37 4.0(16) . . . . ?
C34 C35 C36 F7 179.9(9) . . . . ?
F7 C36 C37 F8 0.1(14) . . . . ?
C35 C36 C37 F8 176.1(9) . . . . ?
F7 C36 C37 C32 179.4(8) . . . . ?
C35 C36 C37 C32 -4.6(15) . . . . ?
C33 C32 C37 F8 -178.9(8) . . . . ?
S2 C32 C37 F8 -3.2(12) . . . . ?
C33 C32 C37 C36 1.8(14) . . . . ?
S2 C32 C37 C36 177.5(7) . . . . ?
C31 S3 C38 C39 70.2(10) . . . . ?
C31 S3 C38 C43 -110.9(9) . . . . ?
C43 C38 C39 F9 -179.6(10) . . . . ?
S3 C38 C39 F9 -0.6(16) . . . . ?
C43 C38 C39 C40 0.4(17) . . . . ?
S3 C38 C39 C40 179.4(10) . . . . ?
F9 C39 C40 F10 0.4(19) . . . . ?
C38 C39 C40 F10 -179.7(11) . . . . ?
F9 C39 C40 C41 179.6(12) . . . . ?
C38 C39 C40 C41 0(2) . . . . ?
F10 C40 C41 C42 -179.9(12) . . . . ?
C39 C40 C41 C42 1(2) . . . . ?
C40 C41 C42 F11 180.0(11) . . . . ?
C40 C41 C42 C43 -1(2) . . . . ?
C39 C38 C43 F12 179.7(9) . . . . ?
S3 C38 C43 F12 0.8(14) . . . . ?
C39 C38 C43 C42 -0.9(16) . . . . ?
S3 C38 C43 C42 -179.9(8) . . . . ?
C41 C42 C43 F12 -179.2(10) . . . . ?
F11 C42 C43 F12 -0.4(15) . . . . ?
C41 C42 C43 C38 1.4(18) . . . . ?
F11 C42 C43 C38 -179.8(9) . . . . ?
C67 P3 O4 C51 126.6(6) . . . . ?
C63 P3 O4 C51 -118.6(6) . . . . ?
Ni2 P3 O4 C51 1.4(6) . . . . ?
C75 P4 O5 C53 -118.5(6) . . . . ?
C71 P4 O5 C53 126.1(7) . . . . ?
Ni2 P4 O5 C53 4.1(6) . . . . ?
P3 O4 C51 C56 -176.4(6) . . . . ?
P3 O4 C51 C52 0.6(9) . . . . ?
C56 C51 C52 C53 -4.6(13) . . . . ?
O4 C51 C52 C53 178.7(8) . . . . ?
C56 C51 C52 Ni2 173.8(7) . . . . ?
O4 C51 C52 Ni2 -3.0(11) . . . . ?
P4 Ni2 C52 C51 -179.2(8) . . . . ?
P3 Ni2 C52 C51 3.0(7) . . . . ?
S4 Ni2 C52 C51 90.6(17) . . . . ?
P4 Ni2 C52 C53 -1.0(7) . . . . ?
P3 Ni2 C52 C53 -178.9(8) . . . . ?
S4 Ni2 C52 C53 -91.3(17) . . . . ?
P4 O5 C53 C54 173.1(7) . . . . ?
P4 O5 C53 C52 -5.2(10) . . . . ?
C51 C52 C53 C54 4.2(13) . . . . ?
Ni2 C52 C53 C54 -174.1(7) . . . . ?
C51 C52 C53 O5 -177.6(7) . . . . ?
Ni2 C52 C53 O5 4.1(11) . . . . ?
O5 C53 C54 C55 179.1(7) . . . . ?
C52 C53 C54 C55 -2.8(14) . . . . ?
C53 C54 C55 C56 1.3(13) . . . . ?
C53 C54 C55 O6 169.1(8) . . . . ?
C79 O6 C55 C56 -69.9(10) . . . . ?
C79 O6 C55 C54 121.8(8) . . . . ?
C54 C55 C56 C51 -1.6(13) . . . . ?
O6 C55 C56 C51 -169.2(7) . . . . ?
C52 C51 C56 C55 3.4(14) . . . . ?
O4 C51 C56 C55 -179.8(7) . . . . ?
Ni2 S4 C57 C58 3.5(12) . . . . ?
Ni2 S4 C57 C62 -178.8(7) . . . . ?
C62 C57 C58 C59 0.4(16) . . . . ?
S4 C57 C58 C59 178.2(9) . . . . ?
C62 C57 C58 F13 -177.9(9) . . . . ?
S4 C57 C58 F13 -0.2(16) . . . . ?
C57 C58 C59 C60 0.0(19) . . . . ?
F13 C58 C59 C60 178.5(11) . . . . ?
C57 C58 C59 F14 -179.5(9) . . . . ?
F13 C58 C59 F14 -1.1(15) . . . . ?
F14 C59 C60 C61 179.7(10) . . . . ?
C58 C59 C60 C61 0.2(19) . . . . ?
C59 C60 C61 C62 -1(2) . . . . ?
C59 C60 C61 F15 -177.9(11) . . . . ?
C60 C61 C62 F16 179.3(12) . . . . ?
F15 C61 C62 F16 -3.7(16) . . . . ?
C60 C61 C62 C57 1(2) . . . . ?
F15 C61 C62 C57 178.5(10) . . . . ?
C58 C57 C62 F16 -179.0(9) . . . . ?
S4 C57 C62 F16 3.0(13) . . . . ?
C58 C57 C62 C61 -1.1(16) . . . . ?
S4 C57 C62 C61 -179.1(9) . . . . ?
O4 P3 C63 C66 -152.1(8) . . . . ?
C67 P3 C63 C66 -48.4(10) . . . . ?
Ni2 P3 C63 C66 95.4(9) . . . . ?
O4 P3 C63 C64 88.0(7) . . . . ?
C67 P3 C63 C64 -168.3(7) . . . . ?
Ni2 P3 C63 C64 -24.5(8) . . . . ?
O4 P3 C63 C65 -29.2(9) . . . . ?
C67 P3 C63 C65 74.5(9) . . . . ?
Ni2 P3 C63 C65 -141.7(7) . . . . ?
O4 P3 C67 C68 52.9(8) . . . . ?
C63 P3 C67 C68 -52.2(8) . . . . ?
Ni2 P3 C67 C68 166.3(6) . . . . ?
O4 P3 C67 C69 179.0(8) . . . . ?
C63 P3 C67 C69 73.9(9) . . . . ?
Ni2 P3 C67 C69 -67.6(9) . . . . ?
O4 P3 C67 C70 -63.6(7) . . . . ?
C63 P3 C67 C70 -168.7(7) . . . . ?
Ni2 P3 C67 C70 49.8(8) . . . . ?
O5 P4 C71 C74 155.2(10) . . . . ?
C75 P4 C71 C74 52.3(11) . . . . ?
Ni2 P4 C71 C74 -91.4(10) . . . . ?
O5 P4 C71 C72 -86.5(9) . . . . ?
C75 P4 C71 C72 170.7(8) . . . . ?
Ni2 P4 C71 C72 26.9(10) . . . . ?
O5 P4 C71 C73 30.1(10) . . . . ?
C75 P4 C71 C73 -72.8(10) . . . . ?
Ni2 P4 C71 C73 143.4(8) . . . . ?
O5 P4 C75 C76 -54.2(8) . . . . ?
C71 P4 C75 C76 50.4(9) . . . . ?
Ni2 P4 C75 C76 -166.5(6) . . . . ?
O5 P4 C75 C78 64.4(8) . . . . ?
C71 P4 C75 C78 168.9(8) . . . . ?
Ni2 P4 C75 C78 -48.0(8) . . . . ?
O5 P4 C75 C77 -176.9(7) . . . . ?
C71 P4 C75 C77 -72.3(9) . . . . ?
Ni2 P4 C75 C77 70.8(8) . . . . ?
C80 N4 C79 N6 -0.7(13) . . . . ?
C80 N4 C79 O6 -177.8(7) . . . . ?
C81 N6 C79 N4 3.2(13) . . . . ?
C81 N6 C79 O6 -179.5(7) . . . . ?
C55 O6 C79 N4 -18.4(11) . . . . ?
C55 O6 C79 N6 164.1(7) . . . . ?
C79 N4 C80 N5 -1.9(13) . . . . ?
C79 N4 C80 S5 177.8(6) . . . . ?
C81 N5 C80 N4 1.4(14) . . . . ?
C81 N5 C80 S5 -178.3(7) . . . . ?
C82 S5 C80 N4 1.8(9) . . . . ?
C82 S5 C80 N5 -178.5(7) . . . . ?
C80 N5 C81 N6 1.8(15) . . . . ?
C80 N5 C81 S6 -177.2(6) . . . . ?
C79 N6 C81 N5 -3.8(14) . . . . ?
C79 N6 C81 S6 175.2(6) . . . . ?
C88 S6 C81 N5 174.9(7) . . . . ?
C88 S6 C81 N6 -4.2(9) . . . . ?
C80 S5 C82 C83 -69.1(10) . . . . ?
C80 S5 C82 C87 113.7(9) . . . . ?
C87 C82 C83 C84 -1.0(17) . . . . ?
S5 C82 C83 C84 -178.3(10) . . . . ?
C87 C82 C83 F17 179.5(9) . . . . ?
S5 C82 C83 F17 2.2(15) . . . . ?
F17 C83 C84 C85 179.6(11) . . . . ?
C82 C83 C84 C85 0(2) . . . . ?
F17 C83 C84 F18 0.6(18) . . . . ?
C82 C83 C84 F18 -178.8(10) . . . . ?
C83 C84 C85 C86 1(2) . . . . ?
F18 C84 C85 C86 179.5(11) . . . . ?
C84 C85 C86 F19 -179.1(11) . . . . ?
C84 C85 C86 C87 -0.4(19) . . . . ?
F19 C86 C87 F20 0.4(16) . . . . ?
C85 C86 C87 F20 -178.3(10) . . . . ?
F19 C86 C87 C82 178.2(9) . . . . ?
C85 C86 C87 C82 -0.4(18) . . . . ?
C83 C82 C87 F20 178.9(10) . . . . ?
S5 C82 C87 F20 -3.6(14) . . . . ?
C83 C82 C87 C86 1.1(16) . . . . ?
S5 C82 C87 C86 178.7(9) . . . . ?
C81 S6 C88 C89 -59.5(9) . . . . ?
C81 S6 C88 C93 129.4(8) . . . . ?
C93 C88 C89 F21 175.2(8) . . . . ?
S6 C88 C89 F21 3.7(13) . . . . ?
C93 C88 C89 C90 -4.0(14) . . . . ?
S6 C88 C89 C90 -175.5(8) . . . . ?
F21 C89 C90 F22 1.6(14) . . . . ?
C88 C89 C90 F22 -179.2(9) . . . . ?
F21 C89 C90 C91 -173.5(9) . . . . ?
C88 C89 C90 C91 5.8(16) . . . . ?
F22 C90 C91 C92 -179.6(10) . . . . ?
C89 C90 C91 C92 -4.6(17) . . . . ?
C90 C91 C92 C93 2.2(19) . . . . ?
C90 C91 C92 F23 178.1(10) . . . . ?
C91 C92 C93 F24 -179.6(11) . . . . ?
F23 C92 C93 F24 4.5(17) . . . . ?
C91 C92 C93 C88 -1(2) . . . . ?
F23 C92 C93 C88 -176.8(10) . . . . ?
C89 C88 C93 C92 1.7(16) . . . . ?
S6 C88 C93 C92 173.5(9) . . . . ?
C89 C88 C93 F24 -179.6(8) . . . . ?
S6 C88 C93 F24 -7.7(13) . . . . ?
